data_2216099
loop_
_publ_author_name
'Lee, Rae Eun'
'Park, Yeon Do'
'Jeong, Jong Hwa'

_publ_section_title
;{Bis[2-(3,5-dimethylpyrazol-1-yl)ethyl]amine-\k^2^<i>N</i>,<i>N</i>'}dichloridozinc(II)
 methanol solvate
;
_journal_coeditor_code RK2043
_journal_issue 11
_journal_name_full 'Acta Crystallographica Section E'
_journal_page_first m2679
_journal_page_last m2679
_journal_paper_doi 10.1107/S1600536807048179
_journal_volume 63
_journal_year 2007
_chemical_formula_iupac '[Zn Cl2 (C14 H23 N5)], C H4 O'
_chemical_formula_moiety 'C14 H23 Cl2 N5 Zn, C H4 O'
_chemical_formula_sum 'C15 H27 Cl2 N5 O Zn'
_chemical_formula_weight 429.71
_chemical_name_systematic
;
{Bis[2-(3,5-dimethylpyrazol-1-yl)ethyl]amine-
\k^2^<i>N</i>,<i>N</i>'}dichloridozinc(II) methanol solvate
;
_space_group_IT_number 2
_symmetry_cell_setting triclinic
_symmetry_space_group_name_Hall '-P 1'
_symmetry_space_group_name_H-M 'P -1'
_atom_sites_solution_hydrogens geom
_atom_sites_solution_primary direct
_atom_sites_solution_secondary difmap
_audit_creation_method SHELXL-97
_cell_angle_alpha 83.362(4)
_cell_angle_beta 72.448(5)
_cell_angle_gamma 65.563(4)
_cell_formula_units_Z 2
_cell_length_a 9.3550(6)
_cell_length_b 9.3562(4)
_cell_length_c 13.3177(7)
_cell_measurement_reflns_used 25
_cell_measurement_temperature 293(2)
_cell_measurement_theta_max 13.24
_cell_measurement_theta_min 10.62
_cell_volume 1011.77(10)
_computing_cell_refinement '<i>CAD4 software</i> (Enraf--Nonius, 1989'
_computing_data_collection '<i>CAD4 software</i> (Enraf--Nonius, 1989)'
_computing_data_reduction '<i>XCAD</i> (McArdle, 1999)'
_computing_molecular_graphics '<i>ORTEX</i> (McArdle, 1995)'
_computing_publication_material '<i>SHELXL97</i> (Sheldrick, 1997)'
_computing_structure_refinement '<i>SHELXL97</i> (Sheldrick, 1997)'
_computing_structure_solution '<i>SHELXS97</i> (Sheldrick, 1997)'
_diffrn_ambient_temperature 293(2)
_diffrn_measured_fraction_theta_full 0.999
_diffrn_measured_fraction_theta_max 0.999
_diffrn_measurement_device_type 'Enraf--Nonius CAD-4'
_diffrn_measurement_method 'Scintillation counter'
_diffrn_radiation_monochromator Graphite
_diffrn_radiation_source 'Fine--focus sealed tube'
_diffrn_radiation_type MoK\a
_diffrn_radiation_wavelength 0.71069
_diffrn_reflns_av_R_equivalents 0.0083
_diffrn_reflns_av_sigmaI/netI 0.0232
_diffrn_reflns_limit_h_max 11
_diffrn_reflns_limit_h_min 0
_diffrn_reflns_limit_k_max 11
_diffrn_reflns_limit_k_min -10
_diffrn_reflns_limit_l_max 16
_diffrn_reflns_limit_l_min -15
_diffrn_reflns_number 4135
_diffrn_reflns_theta_full 25.47
_diffrn_reflns_theta_max 25.47
_diffrn_reflns_theta_min 1.60
_diffrn_standards_decay_% 0.2
_diffrn_standards_interval_time 60
_diffrn_standards_number 3
_exptl_absorpt_coefficient_mu 1.490
_exptl_absorpt_correction_T_max 0.594
_exptl_absorpt_correction_T_min 0.517
_exptl_absorpt_correction_type psi-scan
_exptl_absorpt_process_details '(ABSCALC; McArdle & Daly, 1999)'
_exptl_crystal_colour colourless
_exptl_crystal_density_diffrn 1.411
_exptl_crystal_density_method 'not measured'
_exptl_crystal_description block
_exptl_crystal_F_000 448
_exptl_crystal_size_max 0.45
_exptl_crystal_size_mid 0.40
_exptl_crystal_size_min 0.35
_refine_diff_density_max 0.377
_refine_diff_density_min -0.329
_refine_ls_extinction_method none
_refine_ls_goodness_of_fit_ref 1.037
_refine_ls_hydrogen_treatment mixed
_refine_ls_matrix_type full
_refine_ls_number_parameters 225
_refine_ls_number_reflns 3753
_refine_ls_number_restraints 0
_refine_ls_restrained_S_all 1.037
_refine_ls_R_factor_all 0.0356
_refine_ls_R_factor_gt 0.0277
_refine_ls_shift/su_max 0.000
_refine_ls_shift/su_mean 0.000
_refine_ls_structure_factor_coef Fsqd
_refine_ls_weighting_details 'calc w=1/[\s^2^(Fo^2^)+(0.0529P)^2^+0.1929P] where P=(Fo^2^+2Fc^2^)/3'
_refine_ls_weighting_scheme calc
_refine_ls_wR_factor_gt 0.0795
_refine_ls_wR_factor_ref 0.0815
_reflns_number_gt 3209
_reflns_number_total 3753
_reflns_threshold_expression I>2\s(I)
_cod_data_source_file rk2043.cif
_cod_data_source_block I
_cod_depositor_comments
;
The following automatic conversions were performed:
'_symmetry_cell_setting' value 'Triclinic' changed to 'triclinic'
according to '/home/saulius/struct/CIF-dictionaries/cif_core.dic'
dictionary named 'cif_core.dic' version 2.4.1 from 2010-06-29.

Automatic conversion script
Id: cif_fix_enum 1527 2010-12-29 10:47:43Z saulius 

The following automatic conversions were performed:

'_symmetry_cell_setting' value 'Triclinic' changed to 'triclinic'
according to /home/saulius/struct/CIF-dictionaries/cif_core.dic
dictionary named 'cif_core.dic' version 2.4.1 from 2010-06-29.

Automatic conversion script
Id: cif_fix_values 1715 2011-07-08 13:25:40Z adriana 
;
_cod_database_code 2216099
_cod_database_fobs_code 2216099

loop_
_symmetry_equiv_pos_as_xyz
'x, y, z'
'-x, -y, -z'

loop_
_atom_site_type_symbol
_atom_site_label
_atom_site_fract_x
_atom_site_fract_y
_atom_site_fract_z
_atom_site_U_iso_or_equiv
_atom_site_adp_type
_atom_site_calc_flag
_atom_site_refinement_flags
_atom_site_occupancy
Zn Zn 0.50037(3) 0.75209(3) 0.161235(17) 0.04246(10) Uani d . 1
Cl Cl1 0.53380(8) 0.54111(7) 0.26152(5) 0.06128(16) Uani d . 1
Cl Cl2 0.27310(8) 0.86417(8) 0.10889(5) 0.06388(17) Uani d . 1
N N1 0.7028(2) 0.7171(2) 0.03740(13) 0.0458(4) Uani d . 1
C C1 0.7535(3) 0.6476(2) -0.05640(15) 0.0455(4) Uani d . 1
C C2 0.6472(3) 0.5905(3) -0.09021(19) 0.0612(6) Uani d . 1
H H2A 0.6768 0.4810 -0.0745 0.092 Uiso calc R 1
H H2B 0.6620 0.6053 -0.1646 0.092 Uiso calc R 1
H H2C 0.5348 0.6486 -0.0532 0.092 Uiso calc R 1
C C3 0.9078(3) 0.6424(2) -0.10956(16) 0.0480(5) Uani d . 1
H H3 0.9703 0.5994 -0.1761 0.058 Uiso calc R 1
C C4 0.9508(2) 0.7128(2) -0.04526(15) 0.0426(4) Uani d . 1
C C5 1.0994(3) 0.7445(3) -0.06226(18) 0.0572(5) Uani d . 1
H H5A 1.0735 0.8541 -0.0760 0.086 Uiso calc R 1
H H5B 1.1834 0.6837 -0.1213 0.086 Uiso calc R 1
H H5C 1.1372 0.7163 -0.0004 0.086 Uiso calc R 1
N N2 0.8257(2) 0.7571(2) 0.04240(12) 0.0435(4) Uani d . 1
C C6 0.8102(3) 0.8360(3) 0.13570(17) 0.0573(6) Uani d . 1
H H6A 0.8966 0.8739 0.1202 0.069 Uiso calc R 1
H H6B 0.8250 0.7606 0.1921 0.069 Uiso calc R 1
C C7 0.6463(3) 0.9729(3) 0.17301(18) 0.0551(5) Uani d . 1
H H7A 0.6579 1.0460 0.2128 0.066 Uiso calc R 1
H H7B 0.6121 1.0276 0.1124 0.066 Uiso calc R 1
N N3 0.5195(2) 0.9201(2) 0.23970(13) 0.0419(4) Uani d . 1
H H3N 0.549(3) 0.874(3) 0.2914(18) 0.039(6) Uiso d . 1
C C8 0.3639(3) 1.0539(2) 0.28370(16) 0.0469(4) Uani d . 1
H H8A 0.3140 1.1054 0.2280 0.056 Uiso calc R 1
H H8B 0.3842 1.1296 0.3151 0.056 Uiso calc R 1
C C9 0.2496(3) 0.9949(3) 0.36641(17) 0.0493(5) Uani d . 1
H H9A 0.2168 0.9319 0.3324 0.059 Uiso calc R 1
H H9B 0.3074 0.9282 0.4151 0.059 Uiso calc R 1
N N4 0.1048(2) 1.1224(2) 0.42467(13) 0.0476(4) Uani d . 1
N N5 0.1135(2) 1.1900(2) 0.50638(14) 0.0518(4) Uani d . 1
C C10 -0.0371(3) 1.2995(3) 0.54475(18) 0.0545(5) Uani d . 1
C C11 -0.0740(4) 1.3975(4) 0.6380(2) 0.0752(8) Uani d . 1
H H11A -0.1389 1.3647 0.6989 0.113 Uiso calc R 1
H H11B -0.1332 1.5059 0.6244 0.113 Uiso calc R 1
H H11C 0.0266 1.3848 0.6503 0.113 Uiso calc R 1
C C12 -0.1397(3) 1.3013(3) 0.4873(2) 0.0573(6) Uani d . 1
H H12 -0.2497 1.3671 0.4984 0.069 Uiso calc R 1
C C13 -0.0471(3) 1.1874(3) 0.41129(17) 0.0500(5) Uani d . 1
C C14 -0.0908(3) 1.1326(3) 0.3282(2) 0.0667(6) Uani d . 1
H H14A -0.0051 1.1154 0.2634 0.100 Uiso calc R 1
H H14B -0.1911 1.2109 0.3180 0.100 Uiso calc R 1
H H14C -0.1041 1.0363 0.3498 0.100 Uiso calc R 1
C C15 0.4334(4) 0.2736(4) 0.4990(3) 0.0890(9) Uani d . 1
H H151 0.3527 0.3363 0.4636 0.134 Uiso calc R 1
H H152 0.5311 0.2085 0.4486 0.134 Uiso calc R 1
H H153 0.4579 0.3410 0.5342 0.134 Uiso calc R 1
O O 0.3734(3) 0.1799(3) 0.57224(17) 0.0806(6) Uani d . 1
H H1O 0.306(4) 0.161(4) 0.561(3) 0.081(10) Uiso d . 1

loop_
_atom_site_aniso_label
_atom_site_aniso_U_11
_atom_site_aniso_U_22
_atom_site_aniso_U_33
_atom_site_aniso_U_12
_atom_site_aniso_U_13
_atom_site_aniso_U_23
Zn 0.04342(14) 0.04865(15) 0.03929(14) -0.02289(10) -0.00885(10) -0.00452(9)
Cl1 0.0659(3) 0.0536(3) 0.0568(3) -0.0239(3) -0.0080(3) 0.0041(2)
Cl2 0.0606(3) 0.0711(4) 0.0668(4) -0.0204(3) -0.0321(3) -0.0099(3)
N1 0.0505(9) 0.0558(10) 0.0378(8) -0.0310(8) -0.0053(7) -0.0068(7)
C1 0.0583(12) 0.0434(10) 0.0379(10) -0.0248(9) -0.0102(9) -0.0027(8)
C2 0.0751(16) 0.0703(15) 0.0517(13) -0.0436(13) -0.0101(11) -0.0144(11)
C3 0.0528(11) 0.0489(11) 0.0370(10) -0.0184(9) -0.0052(9) -0.0075(8)
C4 0.0410(10) 0.0439(10) 0.0379(9) -0.0133(8) -0.0089(8) -0.0004(8)
C5 0.0402(11) 0.0761(15) 0.0513(12) -0.0205(10) -0.0072(9) -0.0100(11)
N2 0.0427(9) 0.0531(9) 0.0376(8) -0.0223(7) -0.0086(7) -0.0056(7)
C6 0.0487(12) 0.0872(16) 0.0444(11) -0.0358(11) -0.0048(9) -0.0203(11)
C7 0.0607(13) 0.0643(13) 0.0478(11) -0.0389(11) 0.0015(10) -0.0180(10)
N3 0.0440(9) 0.0495(9) 0.0341(8) -0.0211(7) -0.0085(7) -0.0038(7)
C8 0.0506(11) 0.0474(11) 0.0410(10) -0.0201(9) -0.0075(9) -0.0055(8)
C9 0.0449(11) 0.0507(11) 0.0452(11) -0.0157(9) -0.0076(9) 0.0000(9)
N4 0.0407(9) 0.0569(10) 0.0405(9) -0.0157(8) -0.0098(7) -0.0015(7)
N5 0.0438(9) 0.0649(11) 0.0437(9) -0.0197(8) -0.0098(8) -0.0035(8)
C10 0.0470(11) 0.0623(13) 0.0500(12) -0.0243(10) -0.0023(9) -0.0046(10)
C11 0.0654(16) 0.0877(19) 0.0651(16) -0.0284(14) -0.0016(13) -0.0250(14)
C12 0.0377(10) 0.0615(13) 0.0662(14) -0.0155(10) -0.0108(10) -0.0020(11)
C13 0.0426(11) 0.0608(13) 0.0502(12) -0.0249(10) -0.0145(9) 0.0077(10)
C14 0.0623(15) 0.0826(17) 0.0657(15) -0.0330(13) -0.0271(12) 0.0016(13)
C15 0.091(2) 0.102(2) 0.098(2) -0.0493(19) -0.0520(19) 0.0208(19)
O 0.0804(13) 0.1126(17) 0.0730(13) -0.0492(13) -0.0461(11) 0.0182(11)

loop_
_atom_type_symbol
_atom_type_description
_atom_type_scat_dispersion_real
_atom_type_scat_dispersion_imag
_atom_type_scat_source
C C 0.0033 0.0016 'International Tables Vol C Tables 4.2.6.8 and 6.1.1.4'
Zn Zn 0.2839 1.4301 'International Tables Vol C Tables 4.2.6.8 and 6.1.1.4'
Cl Cl 0.1484 0.1585 'International Tables Vol C Tables 4.2.6.8 and 6.1.1.4'
N N 0.0061 0.0033 'International Tables Vol C Tables 4.2.6.8 and 6.1.1.4'
O O 0.0106 0.0060 'International Tables Vol C Tables 4.2.6.8 and 6.1.1.4'
H H 0.0000 0.0000 'International Tables Vol C Tables 4.2.6.8 and 6.1.1.4'

loop_
_geom_angle_atom_site_label_1
_geom_angle_atom_site_label_2
_geom_angle_atom_site_label_3
_geom_angle
N1 Zn N3 97.10(6)
N1 Zn Cl1 111.06(5)
N3 Zn Cl1 107.94(5)
N1 Zn Cl2 110.94(5)
N3 Zn Cl2 108.51(5)
Cl1 Zn Cl2 118.95(3)
C1 N1 N2 105.84(16)
C1 N1 Zn 132.04(15)
N2 N1 Zn 121.97(12)
N1 C1 C3 109.52(18)
N1 C1 C2 120.74(19)
C3 C1 C2 129.74(19)
C1 C2 H2A 109.5
C1 C2 H2B 109.5
H2A C2 H2B 109.5
C1 C2 H2C 109.5
H2A C2 H2C 109.5
H2B C2 H2C 109.5
C4 C3 C1 106.98(17)
C4 C3 H3 126.5
C1 C3 H3 126.5
N2 C4 C3 106.46(18)
N2 C4 C5 122.74(19)
C3 C4 C5 130.78(19)
C4 C5 H5A 109.5
C4 C5 H5B 109.5
H5A C5 H5B 109.5
C4 C5 H5C 109.5
H5A C5 H5C 109.5
H5B C5 H5C 109.5
C4 N2 N1 111.20(16)
C4 N2 C6 128.46(17)
N1 N2 C6 120.34(16)
N2 C6 C7 113.19(19)
N2 C6 H6A 108.9
C7 C6 H6A 108.9
N2 C6 H6B 108.9
C7 C6 H6B 108.9
H6A C6 H6B 107.8
N3 C7 C6 111.62(19)
N3 C7 H7A 109.3
C6 C7 H7A 109.3
N3 C7 H7B 109.3
C6 C7 H7B 109.3
H7A C7 H7B 108.0
C8 N3 C7 111.73(17)
C8 N3 Zn 114.97(13)
C7 N3 Zn 110.82(12)
C8 N3 H3N 105.1(15)
C7 N3 H3N 108.8(15)
Zn N3 H3N 104.9(15)
N3 C8 C9 109.32(17)
N3 C8 H8A 109.8
C9 C8 H8A 109.8
N3 C8 H8B 109.8
C9 C8 H8B 109.8
H8A C8 H8B 108.3
N4 C9 C8 112.15(18)
N4 C9 H9A 109.2
C8 C9 H9A 109.2
N4 C9 H9B 109.2
C8 C9 H9B 109.2
H9A C9 H9B 107.9
C13 N4 N5 111.80(17)
C13 N4 C9 129.17(19)
N5 N4 C9 119.02(17)
C10 N5 N4 105.05(18)
N5 C10 C12 110.4(2)
N5 C10 C11 119.9(2)
C12 C10 C11 129.6(2)
C10 C11 H11A 109.5
C10 C11 H11B 109.5
H11A C11 H11B 109.5
C10 C11 H11C 109.5
H11A C11 H11C 109.5
H11B C11 H11C 109.5
C13 C12 C10 106.5(2)
C13 C12 H12 126.7
C10 C12 H12 126.7
N4 C13 C12 106.2(2)
N4 C13 C14 122.7(2)
C12 C13 C14 131.1(2)
C13 C14 H14A 109.5
C13 C14 H14B 109.5
H14A C14 H14B 109.5
C13 C14 H14C 109.5
H14A C14 H14C 109.5
H14B C14 H14C 109.5
O C15 H151 109.5
O C15 H152 109.5
H151 C15 H152 109.5
O C15 H153 109.5
H151 C15 H153 109.5
H152 C15 H153 109.5
C15 O H1O 116(2)

loop_
_geom_bond_atom_site_label_1
_geom_bond_atom_site_label_2
_geom_bond_distance
Zn N1 2.0349(16)
Zn N3 2.0787(17)
Zn Cl1 2.2158(6)
Zn Cl2 2.2330(6)
N1 C1 1.335(2)
N1 N2 1.369(2)
C1 C3 1.386(3)
C1 C2 1.497(3)
C2 H2A 0.9600
C2 H2B 0.9600
C2 H2C 0.9600
C3 C4 1.374(3)
C3 H3 0.9300
C4 N2 1.338(2)
C4 C5 1.485(3)
C5 H5A 0.9600
C5 H5B 0.9600
C5 H5C 0.9600
N2 C6 1.458(3)
C6 C7 1.517(3)
C6 H6A 0.9700
C6 H6B 0.9700
C7 N3 1.479(3)
C7 H7A 0.9700
C7 H7B 0.9700
N3 C8 1.476(3)
N3 H3N 0.83(2)
C8 C9 1.516(3)
C8 H8A 0.9700
C8 H8B 0.9700
C9 N4 1.450(3)
C9 H9A 0.9700
C9 H9B 0.9700
N4 C13 1.354(3)
N4 N5 1.359(3)
N5 C10 1.337(3)
C10 C12 1.391(3)
C10 C11 1.498(3)
C11 H11A 0.9600
C11 H11B 0.9600
C11 H11C 0.9600
C12 C13 1.366(3)
C12 H12 0.9300
C13 C14 1.494(3)
C14 H14A 0.9600
C14 H14B 0.9600
C14 H14C 0.9600
C15 O 1.383(4)
C15 H151 0.9600
C15 H152 0.9600
C15 H153 0.9600
O H1O 0.78(3)

loop_
_geom_hbond_atom_site_label_D
_geom_hbond_atom_site_label_H
_geom_hbond_atom_site_label_A
_geom_hbond_site_symmetry_A
_geom_hbond_distance_DH
_geom_hbond_distance_HA
_geom_hbond_distance_DA
_geom_hbond_angle_DHA
O H1O N5 1_545 0.78(4) 2.04(4) 2.787(3) 159(3)
N3 H3N O 2_666 0.83(3) 2.09(2) 2.889(3) 163(2)

loop_
_geom_torsion_atom_site_label_1
_geom_torsion_atom_site_label_2
_geom_torsion_atom_site_label_3
_geom_torsion_atom_site_label_4
_geom_torsion
N3 Zn N1 C1 -164.96(19)
Cl1 Zn N1 C1 82.7(2)
Cl2 Zn N1 C1 -52.0(2)
N3 Zn N1 N2 20.20(16)
Cl1 Zn N1 N2 -92.17(15)
Cl2 Zn N1 N2 133.17(14)
N2 N1 C1 C3 0.6(2)
Zn N1 C1 C3 -174.84(15)
N2 N1 C1 C2 -178.83(19)
Zn N1 C1 C2 5.7(3)
N1 C1 C3 C4 -0.5(2)
C2 C1 C3 C4 178.9(2)
C1 C3 C4 N2 0.1(2)
C1 C3 C4 C5 -178.0(2)
C3 C4 N2 N1 0.2(2)
C5 C4 N2 N1 178.60(19)
C3 C4 N2 C6 179.6(2)
C5 C4 N2 C6 -2.1(3)
C1 N1 N2 C4 -0.5(2)
Zn N1 N2 C4 175.48(13)
C1 N1 N2 C6 -179.9(2)
Zn N1 N2 C6 -3.9(3)
C4 N2 C6 C7 133.5(2)
N1 N2 C6 C7 -47.2(3)
N2 C6 C7 N3 83.4(2)
C6 C7 N3 C8 175.01(17)
C6 C7 N3 Zn -55.4(2)
N1 Zn N3 C8 137.79(14)
Cl1 Zn N3 C8 -107.31(13)
Cl2 Zn N3 C8 22.86(15)
N1 Zn N3 C7 9.90(16)
Cl1 Zn N3 C7 124.80(15)
Cl2 Zn N3 C7 -105.03(15)
C7 N3 C8 C9 -169.66(18)
Zn N3 C8 C9 62.9(2)
N3 C8 C9 N4 170.79(17)
C8 C9 N4 C13 98.9(3)
C8 C9 N4 N5 -82.3(2)
C13 N4 N5 C10 0.1(2)
C9 N4 N5 C10 -178.89(19)
N4 N5 C10 C12 -0.3(3)
N4 N5 C10 C11 179.1(2)
N5 C10 C12 C13 0.3(3)
C11 C10 C12 C13 -179.0(3)
N5 N4 C13 C12 0.0(2)
C9 N4 C13 C12 178.9(2)
N5 N4 C13 C14 -178.8(2)
C9 N4 C13 C14 0.1(4)
C10 C12 C13 N4 -0.2(3)
C10 C12 C13 C14 178.5(2)
